data_4060741
_journal_name_full Organometallics
_journal_year 2003
_chemical_formula_sum 'C24 H40 Si2 Zr'
_chemical_formula_weight 475.96
_space_group_IT_number 2
_symmetry_cell_setting triclinic
_symmetry_space_group_name_Hall '-P 1'
_symmetry_space_group_name_H-M 'P -1'
_cell_angle_alpha 83.608(2)
_cell_angle_beta 74.265(2)
_cell_angle_gamma 67.520(2)
_cell_formula_units_Z 2
_cell_length_a 8.5260(2)
_cell_length_b 10.3590(4)
_cell_length_c 15.5410(7)
_cell_measurement_temperature 293(2)
_cell_volume 1220.72(8)
_diffrn_ambient_temperature 293(2)
_exptl_crystal_density_diffrn 1.295
_cod_database_code 4060741

loop_
_symmetry_equiv_pos_as_xyz
'x, y, z'
'-x, -y, -z'

loop_
_atom_site_label
_atom_site_type_symbol
_atom_site_fract_x
_atom_site_fract_y
_atom_site_fract_z
_atom_site_U_iso_or_equiv
_atom_site_adp_type
_atom_site_occupancy
_atom_site_symmetry_multiplicity
_atom_site_calc_flag
_atom_site_refinement_flags
_atom_site_disorder_assembly
_atom_site_disorder_group
Zr1 Zr 0.99393(3) 0.25155(3) 0.251090(17) 0.03121(13) Uani 1 1 d . . .
Si1 Si 0.98017(12) 0.28447(10) 0.45626(6) 0.0431(2) Uani 1 1 d . . .
Si2 Si 1.23610(11) 0.24111(11) 0.05181(6) 0.0457(2) Uani 1 1 d . . .
C1 C 1.1033(4) 0.0390(3) 0.3468(2) 0.0381(7) Uani 1 1 d . . .
C2 C 1.0452(5) -0.0111(3) 0.2846(2) 0.0458(8) Uani 1 1 d . . .
C3 C 0.8620(5) 0.0595(4) 0.3007(2) 0.0457(8) Uani 1 1 d . . .
C4 C 0.8065(4) 0.1533(4) 0.3721(2) 0.0424(7) Uani 1 1 d . . .
C5 C 0.9566(4) 0.1401(3) 0.4026(2) 0.0371(6) Uani 1 1 d . . .
C6 C 1.2899(4) -0.0159(4) 0.3551(3) 0.0569(9) Uani 1 1 d . . .
H6A H 1.2978 -0.0700 0.4091 0.085 Uiso 1 1 calc R . .
H6B H 1.3256 0.0610 0.3566 0.085 Uiso 1 1 calc R . .
H6C H 1.3651 -0.0738 0.3047 0.085 Uiso 1 1 calc R . .
C7 C 1.1559(6) -0.1293(4) 0.2201(3) 0.0714(12) Uani 1 1 d . . .
H7A H 1.1485 -0.2153 0.2474 0.107 Uiso 1 1 calc R . .
H7B H 1.2756 -0.1359 0.2050 0.107 Uiso 1 1 calc R . .
H7C H 1.1142 -0.1120 0.1669 0.107 Uiso 1 1 calc R . .
C8 C 0.7413(6) 0.0196(5) 0.2623(3) 0.0705(12) Uani 1 1 d . . .
H8A H 0.8021 -0.0186 0.2037 0.106 Uiso 1 1 calc R . .
H8B H 0.6398 0.1010 0.2585 0.106 Uiso 1 1 calc R . .
H8C H 0.7055 -0.0489 0.3004 0.106 Uiso 1 1 calc R . .
C9 C 0.6170(5) 0.2341(5) 0.4173(3) 0.0682(12) Uani 1 1 d . . .
H9A H 0.5423 0.2166 0.3875 0.102 Uiso 1 1 calc R . .
H9B H 0.5961 0.3322 0.4145 0.102 Uiso 1 1 calc R . .
H9C H 0.5923 0.2049 0.4787 0.102 Uiso 1 1 calc R . .
C10 C 0.9590(4) 0.4722(3) 0.1579(2) 0.0390(7) Uani 1 1 d . . .
C11 C 0.7879(4) 0.4994(3) 0.2142(2) 0.0417(7) Uani 1 1 d . . .
C12 C 0.7236(4) 0.4041(4) 0.1913(2) 0.0428(7) Uani 1 1 d . . .
C13 C 0.8541(4) 0.3173(3) 0.1221(2) 0.0393(7) Uani 1 1 d . . .
C14 C 1.0024(4) 0.3607(3) 0.0993(2) 0.0372(6) Uani 1 1 d . . .
C15 C 1.0689(5) 0.5570(4) 0.1574(3) 0.0557(9) Uani 1 1 d . . .
H15A H 1.0104 0.6245 0.2044 0.084 Uiso 1 1 calc R . .
H15B H 1.0855 0.6043 0.1009 0.084 Uiso 1 1 calc R . .
H15C H 1.1808 0.4961 0.1666 0.084 Uiso 1 1 calc R . .
C16 C 0.6850(5) 0.6179(4) 0.2786(3) 0.0637(10) Uani 1 1 d . . .
H16A H 0.6131 0.6954 0.2493 0.096 Uiso 1 1 calc R . .
H16B H 0.7641 0.6458 0.2988 0.096 Uiso 1 1 calc R . .
H16C H 0.6119 0.5883 0.3289 0.096 Uiso 1 1 calc R . .
C17 C 0.5344(4) 0.4160(5) 0.2218(3) 0.0624(10) Uani 1 1 d . . .
H17A H 0.4864 0.4492 0.2822 0.094 Uiso 1 1 calc R . .
H17B H 0.5283 0.3259 0.2192 0.094 Uiso 1 1 calc R . .
H17C H 0.4684 0.4803 0.1835 0.094 Uiso 1 1 calc R . .
C18 C 0.8267(5) 0.2147(4) 0.0716(3) 0.0590(10) Uani 1 1 d . . .
H18A H 0.7144 0.2086 0.0991 0.089 Uiso 1 1 calc R . .
H18B H 0.9171 0.1244 0.0730 0.089 Uiso 1 1 calc R . .
H18C H 0.8313 0.2457 0.0108 0.089 Uiso 1 1 calc R . .
C19 C 1.0461(5) 0.3714(4) 0.3513(2) 0.0476(8) Uani 1 1 d . . .
H19A H 1.171(5) 0.336(4) 0.329(3) 0.057 Uiso 1 1 d . . .
H19B H 1.004(5) 0.466(5) 0.351(3) 0.057 Uiso 1 1 d . . .
C20 C 1.1374(6) 0.2163(5) 0.5287(3) 0.0672(11) Uani 1 1 d . . .
H20A H 1.2539 0.1729 0.4921 0.101 Uiso 1 1 calc R . .
H20B H 1.1066 0.1489 0.5702 0.101 Uiso 1 1 calc R . .
H20C H 1.1325 0.2922 0.5609 0.101 Uiso 1 1 calc R . .
C21 C 0.7692(6) 0.4007(6) 0.5288(4) 0.0801(15) Uani 1 1 d . . .
H21A H 0.7892 0.4718 0.5539 0.120 Uiso 1 1 calc R . .
H21B H 0.7248 0.3463 0.5761 0.120 Uiso 1 1 calc R . .
H21C H 0.6855 0.4435 0.4936 0.120 Uiso 1 1 calc R . .
C22 C 1.2757(4) 0.1624(4) 0.1596(2) 0.0481(8) Uani 1 1 d . . .
H22A H 1.325(5) 0.214(4) 0.192(3) 0.058 Uiso 1 1 d . . .
H22B H 1.344(5) 0.067(4) 0.158(3) 0.058 Uiso 1 1 d . . .
C23 C 1.3783(5) 0.3364(6) -0.0105(3) 0.0760(13) Uani 1 1 d . . .
H23A H 1.3767 0.4033 0.0281 0.114 Uiso 1 1 calc R . .
H23B H 1.3357 0.3840 -0.0610 0.114 Uiso 1 1 calc R . .
H23C H 1.4962 0.2712 -0.0309 0.114 Uiso 1 1 calc R . .
C24 C 1.2551(6) 0.1090(6) -0.0270(4) 0.0891(18) Uani 1 1 d . . .
H24A H 1.3758 0.0492 -0.0471 0.134 Uiso 1 1 calc R . .
H24B H 1.2118 0.1560 -0.0774 0.134 Uiso 1 1 calc R . .
H24C H 1.1875 0.0540 0.0032 0.134 Uiso 1 1 calc R . .

loop_
_atom_site_aniso_label
_atom_site_aniso_U_11
_atom_site_aniso_U_22
_atom_site_aniso_U_33
_atom_site_aniso_U_23
_atom_site_aniso_U_13
_atom_site_aniso_U_12
Zr1 0.02876(17) 0.03159(19) 0.03477(19) -0.00401(11) -0.00775(12) -0.01182(12)
Si1 0.0472(5) 0.0468(5) 0.0383(5) -0.0071(4) -0.0090(4) -0.0199(4)
Si2 0.0353(4) 0.0563(6) 0.0384(5) -0.0055(4) -0.0059(4) -0.0099(4)
C1 0.0387(15) 0.0331(16) 0.0403(17) -0.0021(13) -0.0087(13) -0.0111(12)
C2 0.058(2) 0.0342(17) 0.049(2) -0.0021(14) -0.0126(16) -0.0214(15)
C3 0.0570(19) 0.0459(19) 0.0491(19) 0.0050(15) -0.0187(16) -0.0328(16)
C4 0.0369(15) 0.0475(19) 0.0456(18) 0.0020(15) -0.0073(13) -0.0215(14)
C5 0.0397(15) 0.0365(16) 0.0366(16) 0.0006(13) -0.0088(12) -0.0165(13)
C6 0.0444(18) 0.053(2) 0.062(2) 0.0043(18) -0.0155(17) -0.0055(16)
C7 0.093(3) 0.045(2) 0.069(3) -0.020(2) -0.010(2) -0.020(2)
C8 0.087(3) 0.080(3) 0.078(3) 0.007(2) -0.036(2) -0.058(3)
C9 0.0380(18) 0.099(3) 0.063(3) 0.008(2) -0.0060(17) -0.027(2)
C10 0.0392(15) 0.0345(16) 0.0444(18) 0.0036(13) -0.0157(13) -0.0124(12)
C11 0.0376(15) 0.0349(16) 0.0466(18) -0.0014(14) -0.0112(13) -0.0061(12)
C12 0.0310(14) 0.0467(19) 0.0487(19) 0.0032(15) -0.0121(13) -0.0117(13)
C13 0.0363(14) 0.0422(17) 0.0437(17) -0.0010(14) -0.0171(13) -0.0142(13)
C14 0.0344(14) 0.0393(17) 0.0365(16) 0.0015(13) -0.0118(12) -0.0105(12)
C15 0.064(2) 0.049(2) 0.068(2) 0.0044(18) -0.0205(19) -0.0342(18)
C16 0.058(2) 0.047(2) 0.069(3) -0.0150(19) -0.0069(19) -0.0018(17)
C17 0.0333(16) 0.078(3) 0.073(3) 0.005(2) -0.0133(17) -0.0190(17)
C18 0.069(2) 0.071(3) 0.055(2) -0.0053(19) -0.0235(19) -0.039(2)
C19 0.061(2) 0.045(2) 0.048(2) -0.0009(16) -0.0197(17) -0.0271(17)
C20 0.091(3) 0.072(3) 0.061(2) 0.009(2) -0.041(2) -0.042(2)
C21 0.071(3) 0.082(3) 0.077(3) -0.043(3) 0.009(2) -0.023(2)
C22 0.0363(16) 0.051(2) 0.048(2) 0.0002(16) -0.0081(14) -0.0076(15)
C23 0.047(2) 0.102(4) 0.065(3) 0.020(2) -0.0051(19) -0.024(2)
C24 0.060(3) 0.107(4) 0.082(3) -0.057(3) -0.012(2) 0.000(3)

loop_
_geom_bond_atom_site_label_1
_geom_bond_atom_site_label_2
_geom_bond_distance
_geom_bond_site_symmetry_2
_geom_bond_publ_flag
Zr1 C22 2.321(3) . ?
Zr1 C19 2.322(3) . ?
Zr1 C14 2.495(3) . ?
Zr1 C5 2.500(3) . ?
Zr1 C13 2.506(3) . ?
Zr1 C4 2.513(3) . ?
Zr1 C1 2.526(3) . ?
Zr1 C10 2.528(3) . ?
Zr1 C3 2.592(3) . ?
Zr1 C12 2.593(3) . ?
Zr1 C2 2.600(3) . ?
Zr1 C11 2.603(3) . ?
Si1 C19 1.831(4) . ?
Si1 C20 1.865(4) . ?
Si1 C21 1.871(4) . ?
Si1 C5 1.889(3) . ?
Si2 C22 1.837(4) . ?
Si2 C23 1.857(4) . ?
Si2 C24 1.869(5) . ?
Si2 C14 1.889(3) . ?
C1 C2 1.420(5) . ?
C1 C5 1.423(4) . ?
C1 C6 1.508(4) . ?
C2 C3 1.411(5) . ?
C2 C7 1.508(5) . ?
C3 C4 1.416(5) . ?
C3 C8 1.516(5) . ?
C4 C5 1.436(4) . ?
C4 C9 1.512(5) . ?
C6 H6A 0.9600 . ?
C6 H6B 0.9600 . ?
C6 H6C 0.9600 . ?
C7 H7A 0.9600 . ?
C7 H7B 0.9600 . ?
C7 H7C 0.9600 . ?
C8 H8A 0.9600 . ?
C8 H8B 0.9600 . ?
C8 H8C 0.9600 . ?
C9 H9A 0.9600 . ?
C9 H9B 0.9600 . ?
C9 H9C 0.9600 . ?
C10 C11 1.422(5) . ?
C10 C14 1.424(5) . ?
C10 C15 1.508(5) . ?
C11 C12 1.414(5) . ?
C11 C16 1.501(5) . ?
C12 C13 1.416(5) . ?
C12 C17 1.513(4) . ?
C13 C14 1.443(4) . ?
C13 C18 1.507(5) . ?
C15 H15A 0.9600 . ?
C15 H15B 0.9600 . ?
C15 H15C 0.9600 . ?
C16 H16A 0.9600 . ?
C16 H16B 0.9600 . ?
C16 H16C 0.9600 . ?
C17 H17A 0.9600 . ?
C17 H17B 0.9600 . ?
C17 H17C 0.9600 . ?
C18 H18A 0.9600 . ?
C18 H18B 0.9600 . ?
C18 H18C 0.9600 . ?
C19 H19A 0.96(4) . ?
C19 H19B 0.90(4) . ?
C20 H20A 0.9600 . ?
C20 H20B 0.9600 . ?
C20 H20C 0.9600 . ?
C21 H21A 0.9600 . ?
C21 H21B 0.9600 . ?
C21 H21C 0.9600 . ?
C22 H22A 1.03(4) . ?
C22 H22B 0.93(4) . ?
C23 H23A 0.9600 . ?
C23 H23B 0.9600 . ?
C23 H23C 0.9600 . ?
C24 H24A 0.9600 . ?
C24 H24B 0.9600 . ?
C24 H24C 0.9600 . ?
